data_7049911
loop_
_publ_author_name
'Qian, Jun'
'Yoshikawa, Hirofumi'
'Hu, jingchun'
'Humphrey, Mark G.'
'Zhang, Jinfang'
'Awaga, Kunio'
'Zhang, Chi'

_publ_section_title
;
 Auxiliary ligand-induced structural diversities of
 octacyanometalate-based heterobimetallic coordination polymers towards
 diverse magnetic properties
;
_journal_name_full 'Dalton Transactions'
_journal_paper_doi 10.1039/C9DT00654K
_journal_year 2019
_chemical_formula_sum 'C32 H56 Cl Co2 N16 O12 W'
_chemical_formula_weight 1194.07
_space_group_crystal_system tetragonal
_space_group_IT_number 88
_space_group_name_Hall '-I 4ad'
_space_group_name_H-M_alt 'I 41/a'
_symmetry_space_group_name_Hall '-I 4ad'
_symmetry_space_group_name_H-M 'I 41/a :2'
_atom_sites_solution_hydrogens mixed
_audit_creation_method SHELXL-2014/7
_audit_update_record
;
2019-03-28 deposited with the CCDC.    2019-04-30 downloaded from the CCDC.
;
_cell_angle_alpha 90
_cell_angle_beta 90
_cell_angle_gamma 90
_cell_formula_units_Z 4
_cell_length_a 12.3208(17)
_cell_length_b 12.3208(17)
_cell_length_c 34.355(7)
_cell_measurement_reflns_used 2509
_cell_measurement_temperature 293(2)
_cell_measurement_theta_max 26.018
_cell_measurement_theta_min 3.395
_cell_volume 5215.2(15)
_computing_cell_refinement 'CrystalClear (Rigaku Corp., 2000)'
_computing_data_collection 'CrystalClear (Rigaku Corp., 2000)'
_computing_data_reduction 'CrystalClear (Rigaku Corp., 2000)'
_computing_molecular_graphics SHELXTL
_computing_publication_material SHELXTL
_computing_structure_refinement 'SHELXL-2014/7 (Sheldrick, 2014)'
_computing_structure_solution 'SHELXL-2014/7 (Sheldrick, 2014)'
_diffrn_ambient_temperature 293(2)
_diffrn_measured_fraction_theta_full 0.991
_diffrn_measured_fraction_theta_max 0.977
_diffrn_measurement_device_type 'CCD area detector'
_diffrn_measurement_method 'phi and omega scans'
_diffrn_radiation_type MoK\a
_diffrn_radiation_wavelength 0.71073
_diffrn_reflns_av_R_equivalents 0.0299
_diffrn_reflns_av_unetI/netI 0.0432
_diffrn_reflns_Laue_measured_fraction_full 0.991
_diffrn_reflns_Laue_measured_fraction_max 0.977
_diffrn_reflns_limit_h_max 8
_diffrn_reflns_limit_h_min -15
_diffrn_reflns_limit_k_max 12
_diffrn_reflns_limit_k_min -13
_diffrn_reflns_limit_l_max 31
_diffrn_reflns_limit_l_min -41
_diffrn_reflns_number 6814
_diffrn_reflns_point_group_measured_fraction_full 0.991
_diffrn_reflns_point_group_measured_fraction_max 0.977
_diffrn_reflns_theta_full 25.242
_diffrn_reflns_theta_max 26.018
_diffrn_reflns_theta_min 3.395
_exptl_absorpt_coefficient_mu 2.946
_exptl_absorpt_correction_T_max 0.588
_exptl_absorpt_correction_T_min 0.528
_exptl_absorpt_correction_type multi-scan
_exptl_absorpt_process_details 'SADABS(Bruker, 2002)'
_exptl_crystal_colour red
_exptl_crystal_density_diffrn 1.521
_exptl_crystal_description block
_exptl_crystal_F_000 2388
_exptl_crystal_size_max 0.22
_exptl_crystal_size_mid 0.2
_exptl_crystal_size_min 0.18
_refine_diff_density_max 1.551
_refine_diff_density_min -0.585
_refine_diff_density_rms 0.114
_refine_ls_extinction_method none
_refine_ls_goodness_of_fit_ref 1.081
_refine_ls_hydrogen_treatment constr
_refine_ls_matrix_type full
_refine_ls_number_parameters 146
_refine_ls_number_reflns 2509
_refine_ls_number_restraints 48
_refine_ls_restrained_S_all 1.092
_refine_ls_R_factor_all 0.0399
_refine_ls_R_factor_gt 0.0349
_refine_ls_shift/su_max 0.000
_refine_ls_shift/su_mean 0.000
_refine_ls_structure_factor_coef Fsqd
_refine_ls_weighting_details 'w=1/[\s^2^(Fo^2^)+(0.0470P)^2^+14.1738P] where P=(Fo^2^+2Fc^2^)/3'
_refine_ls_weighting_scheme calc
_refine_ls_wR_factor_gt 0.0893
_refine_ls_wR_factor_ref 0.0922
_reflns_Friedel_coverage 0.000
_reflns_number_gt 2224
_reflns_number_total 2509
_reflns_threshold_expression 'I > 2\s(I)'
_cod_data_source_file c9dt00654k2.cif
_cod_data_source_block s
_cod_original_cell_volume 5215.2(18)
_cod_database_code 7049911
_shelx_shelxl_version_number 2014/7
_shelx_space_group_comment
;
The symmetry employed for this shelxl refinement is uniquely defined
by the following loop, which should always be used as a source of
symmetry information in preference to the above space-group names.
They are only intended as comments.
;

loop_
_space_group_symop_operation_xyz
'x, y, z'
'-y+3/4, x+1/4, z+1/4'
'-x+1/2, -y, z+1/2'
'y+3/4, -x+3/4, z+3/4'
'x+1/2, y+1/2, z+1/2'
'-y+5/4, x+3/4, z+3/4'
'-x+1, -y+1/2, z+1'
'y+5/4, -x+5/4, z+5/4'
'-x, -y, -z'
'y-3/4, -x-1/4, -z-1/4'
'x-1/2, y, -z-1/2'
'-y-3/4, x-3/4, -z-3/4'
'-x+1/2, -y+1/2, -z+1/2'
'y-1/4, -x+1/4, -z+1/4'
'x, y+1/2, -z'
'-y-1/4, x-1/4, -z-1/4'

loop_
_atom_site_label
_atom_site_type_symbol
_atom_site_fract_x
_atom_site_fract_y
_atom_site_fract_z
_atom_site_U_iso_or_equiv
_atom_site_adp_type
_atom_site_occupancy
_atom_site_site_symmetry_order
_atom_site_calc_flag
_atom_site_refinement_flags_posn
_atom_site_refinement_flags_adp
_atom_site_refinement_flags_occupancy
W1 W -0.5000 -0.2500 0.1250 0.01682(13) Uani 1 4 d S T P
Co1 Co -0.5000 -0.5000 0.0000 0.0212(2) Uani 1 2 d S . P
O2 O -0.4338(3) -0.6143(3) 0.03981(9) 0.0288(7) Uani 1 1 d . . .
O3 O -0.6538(3) -0.5669(3) 0.00462(9) 0.0297(7) Uani 1 1 d . . .
N1 N -0.2512(3) -0.3115(4) 0.09611(12) 0.0368(10) Uani 1 1 d . . .
N2 N -0.5356(3) -0.3968(3) 0.04595(11) 0.0243(8) Uani 1 1 d . . .
N3 N -0.7808(3) -0.6995(3) 0.00424(13) 0.0368(10) Uani 1 1 d . . .
N4 N -0.3472(3) -0.6485(3) 0.09742(12) 0.0317(9) Uani 1 1 d . . .
C1 C -0.3370(4) -0.2906(4) 0.10655(13) 0.0236(8) Uani 1 1 d . U .
C2 C -0.5257(3) -0.3477(3) 0.07385(13) 0.0222(8) Uani 1 1 d . U .
C3 C -0.3842(4) -0.5840(4) 0.06971(13) 0.0274(9) Uani 1 1 d . U .
H3A H -0.3724 -0.5099 0.0727 0.033 Uiso 1 1 calc R U .
C4 C -0.6811(4) -0.6634(4) -0.00022(13) 0.0271(10) Uani 1 1 d . U .
H4A H -0.6278 -0.7128 -0.0074 0.033 Uiso 1 1 calc R U .
C5 C -0.2969(5) -0.6024(5) 0.13211(16) 0.0479(15) Uani 1 1 d . U .
H5A H -0.2746 -0.6599 0.1492 0.072 Uiso 1 1 calc R U .
H5B H -0.2347 -0.5603 0.1247 0.072 Uiso 1 1 calc R U .
H5C H -0.3482 -0.5567 0.1453 0.072 Uiso 1 1 calc R U .
C6 C -0.3614(5) -0.7657(5) 0.09623(17) 0.0486(15) Uani 1 1 d . U .
H6A H -0.3311 -0.7951 0.1197 0.073 Uiso 1 1 d R U .
H6B H -0.3206 -0.7913 0.0743 0.073 Uiso 1 1 d R U .
C7 C -0.8084(4) -0.8120(4) -0.00365(18) 0.0472(14) Uani 1 1 d . U .
H7A H -0.8843 -0.8233 0.0012 0.071 Uiso 1 1 calc R U .
H7B H -0.7925 -0.8286 -0.0304 0.071 Uiso 1 1 calc R U .
H7C H -0.7666 -0.8586 0.0130 0.071 Uiso 1 1 calc R U .
C8 C -0.8686(5) -0.6266(6) 0.0141(3) 0.084(2) Uani 1 1 d . U .
H8A H -0.9350 -0.6669 0.0161 0.126 Uiso 1 1 calc R U .
H8B H -0.8533 -0.5919 0.0385 0.126 Uiso 1 1 calc R U .
H8C H -0.8757 -0.5725 -0.0059 0.126 Uiso 1 1 calc R U .
Cl1 Cl -1.0000 -0.7500 0.1250 0.0706(11) Uani 1 4 d S T P
O1 O -1.0470(5) -0.6698(5) 0.1010(2) 0.108(2) Uani 1 1 d . . .

loop_
_atom_site_aniso_label
_atom_site_aniso_U_11
_atom_site_aniso_U_22
_atom_site_aniso_U_33
_atom_site_aniso_U_23
_atom_site_aniso_U_13
_atom_site_aniso_U_12
W1 0.01921(15) 0.01921(15) 0.0120(2) 0.000 0.000 0.000
Co1 0.0249(4) 0.0233(4) 0.0153(4) -0.0030(3) -0.0005(3) -0.0039(3)
O2 0.0370(18) 0.0288(17) 0.0204(17) 0.0005(14) -0.0046(14) -0.0025(14)
O3 0.0280(17) 0.0290(18) 0.0320(19) -0.0027(14) 0.0027(14) -0.0054(14)
N1 0.028(2) 0.050(3) 0.032(2) -0.002(2) 0.0007(19) 0.0049(19)
N2 0.027(2) 0.028(2) 0.0181(19) -0.0008(16) 0.0009(16) -0.0029(16)
N3 0.029(2) 0.034(2) 0.047(3) -0.004(2) 0.005(2) -0.0057(17)
N4 0.032(2) 0.037(2) 0.026(2) 0.0004(18) -0.0060(17) 0.0069(18)
C1 0.024(2) 0.0262(19) 0.021(2) -0.0011(17) 0.0007(16) -0.0003(16)
C2 0.0218(17) 0.0239(17) 0.0210(18) 0.0009(15) 0.0008(15) -0.0020(15)
C3 0.027(2) 0.028(2) 0.027(2) -0.0037(17) -0.0005(18) 0.0012(16)
C4 0.026(2) 0.031(3) 0.024(2) 0.000(2) 0.002(2) -0.0030(19)
C5 0.051(3) 0.054(4) 0.039(3) -0.007(3) -0.019(3) 0.014(3)
C6 0.069(4) 0.038(3) 0.039(3) 0.008(3) -0.007(3) 0.003(3)
C7 0.037(3) 0.040(3) 0.064(4) -0.002(3) -0.001(3) -0.018(2)
C8 0.037(3) 0.060(4) 0.155(7) -0.014(5) 0.030(4) -0.007(3)
Cl1 0.0406(10) 0.0406(10) 0.131(4) 0.000 0.000 0.000
O1 0.077(4) 0.101(5) 0.146(6) 0.019(4) -0.013(4) 0.009(4)

loop_
_atom_type_symbol
_atom_type_description
_atom_type_scat_dispersion_real
_atom_type_scat_dispersion_imag
_atom_type_scat_source
C C 0.0033 0.0016 'International Tables Vol C Tables 4.2.6.8 and 6.1.1.4'
Cl Cl 0.1484 0.1585 'International Tables Vol C Tables 4.2.6.8 and 6.1.1.4'
Co Co 0.3494 0.9721 'International Tables Vol C Tables 4.2.6.8 and 6.1.1.4'
N N 0.0061 0.0033 'International Tables Vol C Tables 4.2.6.8 and 6.1.1.4'
O O 0.0106 0.0060 'International Tables Vol C Tables 4.2.6.8 and 6.1.1.4'
W W -0.8490 6.8722 'International Tables Vol C Tables 4.2.6.8 and 6.1.1.4'
H H 0.0000 0.0000 'International Tables Vol C Tables 4.2.6.8 and 6.1.1.4'

loop_
_geom_angle_atom_site_label_1
_geom_angle_atom_site_label_2
_geom_angle_atom_site_label_3
_geom_angle
_geom_angle_site_symmetry_1
_geom_angle_site_symmetry_3
C2 W1 C2 70.6(2) 12_566 14_545
C2 W1 C2 131.76(14) 12_566 7_344
C2 W1 C2 131.76(14) 14_545 7_344
C2 W1 C2 131.76(14) 12_566 .
C2 W1 C2 131.75(14) 14_545 .
C2 W1 C2 70.6(2) 7_344 .
C2 W1 C1 71.72(16) 12_566 .
C2 W1 C1 142.33(16) 14_545 .
C2 W1 C1 75.76(16) 7_344 .
C2 W1 C1 76.59(16) . .
C2 W1 C1 76.59(16) 12_566 12_566
C2 W1 C1 75.76(16) 14_545 12_566
C2 W1 C1 71.72(16) 7_344 12_566
C2 W1 C1 142.33(16) . 12_566
C1 W1 C1 94.92(7) . 12_566
C2 W1 C1 142.33(16) 12_566 7_344
C2 W1 C1 71.72(16) 14_545 7_344
C2 W1 C1 76.59(16) 7_344 7_344
C2 W1 C1 75.76(16) . 7_344
C1 W1 C1 145.9(2) . 7_344
C1 W1 C1 94.92(7) 12_566 7_344
C2 W1 C1 75.76(16) 12_566 14_545
C2 W1 C1 76.59(16) 14_545 14_545
C2 W1 C1 142.33(16) 7_344 14_545
C2 W1 C1 71.72(16) . 14_545
C1 W1 C1 94.92(7) . 14_545
C1 W1 C1 145.9(2) 12_566 14_545
C1 W1 C1 94.92(7) 7_344 14_545
O3 Co1 O3 180.0 . 9_445
O3 Co1 N2 89.54(13) . .
O3 Co1 N2 90.45(13) 9_445 .
O3 Co1 N2 90.46(13) . 9_445
O3 Co1 N2 89.55(13) 9_445 9_445
N2 Co1 N2 180.0 . 9_445
O3 Co1 O2 87.81(13) . 9_445
O3 Co1 O2 92.19(12) 9_445 9_445
N2 Co1 O2 90.15(13) . 9_445
N2 Co1 O2 89.85(13) 9_445 9_445
O3 Co1 O2 92.19(12) . .
O3 Co1 O2 87.81(13) 9_445 .
N2 Co1 O2 89.85(13) . .
N2 Co1 O2 90.15(13) 9_445 .
O2 Co1 O2 180.00(13) 9_445 .
C3 O2 Co1 121.2(3) . .
C4 O3 Co1 128.0(3) . .
C2 N2 Co1 160.5(4) . .
C4 N3 C8 121.0(5) . .
C4 N3 C7 121.3(4) . .
C8 N3 C7 117.5(5) . .
C3 N4 C6 122.4(4) . .
C3 N4 C5 120.0(4) . .
C6 N4 C5 117.5(4) . .
N1 C1 W1 178.7(4) . .
N2 C2 W1 176.9(4) . .
O2 C3 N4 125.4(4) . .
O2 C3 H3A 117.3 . .
N4 C3 H3A 117.3 . .
O3 C4 N3 124.0(4) . .
O3 C4 H4A 118.0 . .
N3 C4 H4A 118.0 . .
N4 C5 H5A 109.5 . .
N4 C5 H5B 109.5 . .
H5A C5 H5B 109.5 . .
N4 C5 H5C 109.5 . .
H5A C5 H5C 109.5 . .
H5B C5 H5C 109.5 . .
N4 C6 H6A 107.6 . .
N4 C6 H6B 106.6 . .
H6A C6 H6B 109.5 . .
N3 C7 H7A 109.5 . .
N3 C7 H7B 109.5 . .
H7A C7 H7B 109.5 . .
N3 C7 H7C 109.5 . .
H7A C7 H7C 109.5 . .
H7B C7 H7C 109.5 . .
N3 C8 H8A 109.5 . .
N3 C8 H8B 109.5 . .
H8A C8 H8B 109.5 . .
N3 C8 H8C 109.5 . .
H8A C8 H8C 109.5 . .
H8B C8 H8C 109.5 . .
O1 Cl1 O1 110.0(3) 14_535 7_234
O1 Cl1 O1 108.5(6) 14_535 12_466
O1 Cl1 O1 110.0(3) 7_234 12_466
O1 Cl1 O1 110.0(3) 14_535 .
O1 Cl1 O1 108.5(6) 7_234 .
O1 Cl1 O1 110.0(3) 12_466 .

loop_
_geom_bond_atom_site_label_1
_geom_bond_atom_site_label_2
_geom_bond_distance
_geom_bond_site_symmetry_2
W1 C2 2.153(4) 12_566
W1 C2 2.153(4) 14_545
W1 C2 2.153(4) 7_344
W1 C2 2.153(4) .
W1 C1 2.164(4) .
W1 C1 2.164(4) 12_566
W1 C1 2.164(4) 7_344
W1 C1 2.164(4) 14_545
Co1 O3 2.072(3) .
Co1 O3 2.072(3) 9_445
Co1 N2 2.074(4) .
Co1 N2 2.074(4) 9_445
Co1 O2 2.126(3) 9_445
Co1 O2 2.126(3) .
O2 C3 1.252(5) .
O3 C4 1.247(5) .
N1 C1 1.146(6) .
N2 C2 1.140(6) .
N3 C4 1.315(6) .
N3 C8 1.446(7) .
N3 C7 1.453(6) .
N4 C3 1.322(6) .
N4 C6 1.455(7) .
N4 C5 1.459(7) .
C3 H3A 0.9300 .
C4 H4A 0.9300 .
C5 H5A 0.9600 .
C5 H5B 0.9600 .
C5 H5C 0.9600 .
C6 H6A 0.9600 .
C6 H6B 0.9600 .
C7 H7A 0.9600 .
C7 H7B 0.9600 .
C7 H7C 0.9600 .
C8 H8A 0.9600 .
C8 H8B 0.9600 .
C8 H8C 0.9600 .
Cl1 O1 1.411(6) 14_535
Cl1 O1 1.411(6) 7_234
Cl1 O1 1.411(6) 12_466
Cl1 O1 1.411(6) .
